data_7007080
loop_
_publ_author_name
'J\'oszai, R\'obert'
'Kerekes, Imola'
'Satoshi, Igarashi'
'Sawada, Kiyoshi'
'Z\'ek\'any, L\'aszl\'o'
'T\'oth, Imre'

_publ_section_title
;
 Equilibrium and structure of the
 Al(III)-ethylenediamine-N,N'-bis(3-hydroxy-2-propionate) (EDBHP)
 complex. A multi-method study by potentiometry, NMR, ESI MS and X-ray
 diffraction.
;
_journal_issue 26
_journal_name_full 'Dalton transactions (Cambridge, England : 2003)'
_journal_page_first 3221
_journal_page_last 3227
_journal_paper_doi 10.1039/b517192j
_journal_year 2006
_chemical_formula_moiety '(C16 H30 Al2 N4 O14), 2(H2 O)'
_chemical_formula_sum 'C16 H34 Al2 N4 O16'
_chemical_formula_weight 592.42
_chemical_name_common '[Al2(OH)2(EDDHPA)2].2(H2O)'
_space_group_IT_number 2
_symmetry_cell_setting triclinic
_symmetry_Int_Tables_number 2
_symmetry_space_group_name_Hall '-P 1'
_symmetry_space_group_name_H-M 'P -1'
_atom_sites_solution_hydrogens difmap
_atom_sites_solution_primary heavy
_atom_sites_solution_secondary difmap
_cell_angle_alpha 73.594(7)
_cell_angle_beta 88.023(7)
_cell_angle_gamma 82.037(6)
_cell_formula_units_Z 3
_cell_length_a 11.294(1)
_cell_length_b 11.964(2)
_cell_length_c 14.631(2)
_cell_measurement_reflns_used 154
_cell_measurement_temperature 296.2
_cell_measurement_theta_max 32.6
_cell_measurement_theta_min 1.8
_cell_volume 1878.2(4)
_computing_cell_refinement 'RAPID-AUTO ver.1.06'
_computing_data_collection 'RAPID-AUTO ver.1.06'
_computing_data_reduction 'teXsan Ver. 1.11'
_computing_molecular_graphics 'teXsan Ver. 1.11'
_computing_publication_material 'teXsan Ver. 1.11'
_computing_structure_refinement 'teXsan Ver. 1.10'
_computing_structure_solution 'DIRDIF94 (PATTY)'
_diffrn_ambient_temperature 296.2
_diffrn_detector_area_resol_mean 10.00
_diffrn_measured_fraction_theta_full 0.8260
_diffrn_measured_fraction_theta_max 0.8260
_diffrn_measurement_device_type 'Rigaku RAXIS-IV Imaging Plate'
_diffrn_measurement_method \w
_diffrn_radiation_monochromator graphite
_diffrn_radiation_type 'Mo K\a'
_diffrn_radiation_wavelength 0.7107
_diffrn_reflns_av_R_equivalents 0.052
_diffrn_reflns_limit_h_max 17
_diffrn_reflns_limit_h_min -16
_diffrn_reflns_limit_k_max 18
_diffrn_reflns_limit_k_min -18
_diffrn_reflns_limit_l_max 21
_diffrn_reflns_limit_l_min -22
_diffrn_reflns_number 19046
_diffrn_reflns_theta_full 32.58
_diffrn_reflns_theta_max 32.58
_exptl_absorpt_coefficient_mu 0.201
_exptl_absorpt_correction_T_max 0.987
_exptl_absorpt_correction_T_min 0.971
_exptl_absorpt_correction_type integration
_exptl_absorpt_process_details '(Higashi, 1999)'
_exptl_crystal_colour colorless
_exptl_crystal_density_diffrn 1.571
_exptl_crystal_density_method 'not measured'
_exptl_crystal_description platelet
_exptl_crystal_F_000 936.00
_exptl_crystal_size_max 0.260
_exptl_crystal_size_mid 0.240
_exptl_crystal_size_min 0.120
_refine_diff_density_max 1.29
_refine_diff_density_min -1.23
_refine_ls_extinction_coef 0.127(7)
_refine_ls_extinction_method 'Zachariasen(1967) type 2 Gaussian isotropic'
_refine_ls_goodness_of_fit_ref 1.608
_refine_ls_hydrogen_treatment noref
_refine_ls_number_parameters 524
_refine_ls_number_reflns 11289
_refine_ls_R_factor_gt 0.0885
_refine_ls_shift/su_max 0.0432
_refine_ls_structure_factor_coef Fsqd
_refine_ls_weighting_details 'w = 1/[\s^2^(Fo^2^) + (0.09600(Max(Fo^2^,0) + 2Fc^2^)/3)^2^]'
_refine_ls_weighting_scheme calc
_refine_ls_wR_factor_ref 0.2662
_reflns_number_gt 6906
_reflns_number_total 11289
_reflns_threshold_expression F^2^>2.0\s(F^2^)
_cod_data_source_file b517192j.txt
_cod_data_source_block '[Al2(OH)2(EDBHP)2].2H2O'
_cod_original_cell_volume 1878.1(4)
_cod_original_sg_symbol_H-M 'P -1         '
_cod_original_formula_sum 'C16 H34 Al2 N4 O16 '
_cod_database_code 7007080

loop_
_symmetry_equiv_pos_as_xyz
x,y,z
-x,-y,-z

loop_
_atom_site_label
_atom_site_type_symbol
_atom_site_fract_x
_atom_site_fract_y
_atom_site_fract_z
_atom_site_U_iso_or_equiv
_atom_site_adp_type
_atom_site_occupancy
_atom_site_calc_flag
_atom_site_refinement_flags
_atom_site_disorder_assembly
_atom_site_disorder_group
Al(1) Al -0.01500(9) 0.12291(9) -0.00613(7) 0.0294(2) Uani 1.00 d . . .
Al(2) Al 0.50923(9) 0.39719(9) 0.07833(7) 0.0306(2) Uani 1.00 d . . .
Al(3) Al 0.09767(10) 0.06751(10) 0.49607(7) 0.0348(3) Uani 1.00 d . . .
O(1) O -0.0291(2) 0.1128(2) 0.1229(2) 0.0352(6) Uani 1.00 d . . .
O(2) O -0.0034(2) 0.1993(3) 0.2354(2) 0.0424(7) Uani 1.00 d . . .
O(3) O 0.1613(3) 0.4576(3) 0.0407(3) 0.0584(9) Uani 1.00 d . . .
O(4) O -0.1494(2) 0.2432(2) -0.0328(2) 0.0326(6) Uani 1.00 d . . .
O(5) O -0.2680(3) 0.3704(3) -0.1456(2) 0.0601(9) Uani 1.00 d . . .
O(6) O -0.1043(3) 0.1220(3) -0.2942(2) 0.0506(8) Uani 1.00 d . . .
O(7) O 0.1037(2) -0.0043(2) 0.0045(2) 0.0352(6) Uani 1.00 d . . .
O(8) O 0.4140(2) 0.3085(2) 0.0316(2) 0.0386(6) Uani 1.00 d . . .
O(9) O 0.3646(3) 0.1296(3) 0.0510(3) 0.0562(9) Uani 1.00 d . . .
O(10) O 0.6508(3) 0.0546(3) 0.0177(3) 0.059(1) Uani 1.00 d . . .
O(11) O 0.4350(2) 0.3587(2) 0.1976(2) 0.0363(6) Uani 1.00 d . . .
O(12) O 0.4142(3) 0.3910(3) 0.3404(2) 0.0521(8) Uani 1.00 d . . .
O(13) O 0.6497(3) 0.6454(3) 0.2383(3) 0.070(1) Uani 1.00 d . . .
O(14) O 0.5844(2) 0.4616(2) -0.0348(2) 0.0370(6) Uani 1.00 d . . .
O(15) O 0.0182(3) 0.1894(3) 0.5427(2) 0.0450(7) Uani 1.00 d . . .
O(16) O 0.0423(4) 0.3572(3) 0.5684(3) 0.067(1) Uani 1.00 d . . .
O(17) O 0.0175(4) 0.4301(4) 0.3162(3) 0.071(1) Uani 1.00 d . . .
O(18) O 0.2288(3) 0.0538(3) 0.5766(2) 0.0430(7) Uani 1.00 d . . .
O(19) O 0.4114(3) -0.0342(3) 0.6251(2) 0.0573(9) Uani 1.00 d . . .
O(20a) O 0.374(1) -0.2429(9) 0.4399(7) 0.082(3) Uani 0.50 d P . .
O(20b) O 0.287(1) -0.2797(8) 0.4862(8) 0.090(3) Uani 0.50 d P . .
O(21) O -0.0285(2) 0.0545(2) 0.4223(2) 0.0398(6) Uani 1.00 d . . .
O(22) O 0.8028(4) 0.5041(6) 0.3968(4) 0.104(2) Uani 1.00 d . . .
O(23) O 0.4365(10) 0.1812(7) 0.6707(7) 0.190(4) Uani 1.00 d . . .
O(24) O 0.590(2) 0.533(3) 0.508(1) 0.67(2) Uani 1.00 d . . .
N(1) N 0.0981(3) 0.2417(3) -0.0027(2) 0.0335(7) Uani 1.00 d . . .
N(2) N 0.0071(2) 0.1828(3) -0.1515(2) 0.0320(6) Uani 1.00 d . . .
N(3) N 0.6207(3) 0.2419(3) 0.1108(2) 0.0356(7) Uani 1.00 d . . .
N(4) N 0.6330(3) 0.4502(3) 0.1544(2) 0.0350(7) Uani 1.00 d . . .
N(5) N 0.1541(3) 0.2071(3) 0.3972(2) 0.0355(7) Uani 1.00 d . . .
N(6) N 0.2245(3) -0.0270(3) 0.4292(2) 0.0392(8) Uani 1.00 d . . .
C(1) C 0.1073(4) 0.3224(4) -0.0986(3) 0.0439(10) Uani 1.00 d . . .
C(2) C 0.1115(3) 0.2486(4) -0.1682(3) 0.0402(9) Uani 1.00 d . . .
C(3) C 0.0052(3) 0.1944(3) 0.1527(2) 0.0310(7) Uani 1.00 d . . .
C(4) C 0.0521(3) 0.2941(3) 0.0741(2) 0.0323(7) Uani 1.00 d . . .
C(5) C 0.1378(4) 0.3565(4) 0.1122(3) 0.0432(10) Uani 1.00 d . . .
C(6) C -0.1803(3) 0.2950(3) -0.1194(2) 0.0355(8) Uani 1.00 d . . .
C(7) C -0.1043(3) 0.2562(3) -0.1954(2) 0.0375(8) Uani 1.00 d . . .
C(8) C -0.1777(4) 0.1874(4) -0.2411(3) 0.046(1) Uani 1.00 d . . .
C(9) C 0.6999(3) 0.2383(3) 0.1909(3) 0.0390(9) Uani 1.00 d . . .
C(10) C 0.7395(3) 0.3594(4) 0.1696(3) 0.0412(9) Uani 1.00 d . . .
C(11) C 0.4320(3) 0.1962(3) 0.0647(3) 0.0396(9) Uani 1.00 d . . .
C(12) C 0.5446(3) 0.1470(3) 0.1280(3) 0.0391(9) Uani 1.00 d . . .
C(13) C 0.6077(4) 0.0339(4) 0.1122(4) 0.053(1) Uani 1.00 d . . .
C(14) C 0.4655(3) 0.4017(3) 0.2643(2) 0.0351(8) Uani 1.00 d . . .
C(15) C 0.5753(3) 0.4653(3) 0.2441(3) 0.0379(9) Uani 1.00 d . . .
C(16) C 0.5433(4) 0.5937(4) 0.2405(3) 0.050(1) Uani 1.00 d . . .
C(17) C 0.2697(4) 0.1719(4) 0.3557(3) 0.0427(9) Uani 1.00 d . . .
C(18) C 0.2600(4) 0.0537(4) 0.3392(3) 0.0424(9) Uani 1.00 d . . .
C(19) C 0.0644(4) 0.2860(4) 0.5236(3) 0.0441(10) Uani 1.00 d . . .
C(20) C 0.1531(4) 0.3046(4) 0.4404(3) 0.0415(9) Uani 1.00 d . . .
C(21) C 0.1229(5) 0.4259(4) 0.3679(3) 0.051(1) Uani 1.00 d . . .
C(22) C 0.3249(4) -0.0180(4) 0.5726(3) 0.0444(10) Uani 1.00 d . . .
C(23) C 0.3261(5) -0.0786(5) 0.4954(3) 0.057(1) Uani 1.00 d . . .
C(24) C 0.327(1) -0.2101(5) 0.5362(6) 0.145(4) Uani 1.00 d . . .
H(1) H 0.2044 -0.0247 0.0037 0.0585 Uiso 1.00 calc . . .
H(2) H 0.1768 0.1994 0.0158 0.0368 Uiso 1.00 calc . . .
H(3) H 0.1772 0.3603 -0.1030 0.0486 Uiso 1.00 calc . . .
H(4) H 0.0387 0.3808 -0.1107 0.0486 Uiso 1.00 calc . . .
H(5) H 0.1844 0.1922 -0.1570 0.0460 Uiso 1.00 calc . . .
H(6) H 0.1127 0.2958 -0.2316 0.0460 Uiso 1.00 calc . . .
H(7) H 0.0222 0.1164 -0.1771 0.0355 Uiso 1.00 calc . . .
H(8) H -0.0153 0.3513 0.0479 0.0374 Uiso 1.00 calc . . .
H(9) H 0.2107 0.3045 0.1314 0.0467 Uiso 1.00 calc . . .
H(10) H 0.1040 0.3783 0.1664 0.0467 Uiso 1.00 calc . . .
H(11) H 0.2162 0.4975 0.0823 0.0585 Uiso 1.00 calc . . .
H(12) H -0.0840 0.3229 -0.2432 0.0418 Uiso 1.00 calc . . .
H(13) H -0.2133 0.1327 -0.1911 0.0513 Uiso 1.00 calc . . .
H(14) H -0.2357 0.2395 -0.2806 0.0513 Uiso 1.00 calc . . .
H(15) H -0.0568 0.1734 -0.3538 0.0585 Uiso 1.00 calc . . .
H(16) H 0.6251 0.4169 -0.0656 0.0585 Uiso 1.00 calc . . .
H(17) H 0.6700 0.2388 0.0569 0.0381 Uiso 1.00 calc . . .
H(18) H 0.7694 0.1797 0.1938 0.0447 Uiso 1.00 calc . . .
H(19) H 0.6595 0.2190 0.2495 0.0447 Uiso 1.00 calc . . .
H(20) H 0.7873 0.3734 0.1141 0.0461 Uiso 1.00 calc . . .
H(21) H 0.7844 0.3638 0.2221 0.0461 Uiso 1.00 calc . . .
H(22) H 0.6545 0.5240 0.1176 0.0377 Uiso 1.00 calc . . .
H(23) H 0.5191 0.1300 0.1926 0.0431 Uiso 1.00 calc . . .
H(24) H 0.6745 0.0057 0.1561 0.0579 Uiso 1.00 calc . . .
H(25) H 0.5551 -0.0237 0.1254 0.0579 Uiso 1.00 calc . . .
H(26) H 0.6129 -0.0095 -0.0160 0.0585 Uiso 1.00 calc . . .
H(27) H 0.6312 0.4306 0.2945 0.0412 Uiso 1.00 calc . . .
H(28) H 0.4961 0.6347 0.1841 0.0568 Uiso 1.00 calc . . .
H(29) H 0.4961 0.6015 0.2945 0.0568 Uiso 1.00 calc . . .
H(30) H 0.6078 0.7196 0.2555 0.0585 Uiso 1.00 calc . . .
H(31) H -0.0345 0.0821 0.3482 0.0585 Uiso 1.00 calc . . .
H(32) H 0.0967 0.2328 0.3474 0.0360 Uiso 1.00 calc . . .
H(33) H 0.2855 0.2273 0.2983 0.0459 Uiso 1.00 calc . . .
H(34) H 0.3342 0.1616 0.3997 0.0459 Uiso 1.00 calc . . .
H(35) H 0.1986 0.0662 0.2913 0.0480 Uiso 1.00 calc . . .
H(36) H 0.3327 0.0235 0.3166 0.0480 Uiso 1.00 calc . . .
H(37) H 0.1900 -0.0900 0.4157 0.0421 Uiso 1.00 calc . . .
H(38) H 0.2302 0.2990 0.4668 0.0453 Uiso 1.00 calc . . .
H(39) H 0.1155 0.4861 0.4000 0.0585 Uiso 1.00 calc . . .
H(40) H 0.1889 0.4394 0.3237 0.0585 Uiso 1.00 calc . . .
H(41) H -0.0624 0.4721 0.3506 0.0585 Uiso 1.00 calc . . .
H(42) H 0.3999 -0.0645 0.4592 0.0654 Uiso 1.00 calc . . .
H(43a) H 0.2557 -0.2325 0.5554 0.1692 Uiso 0.50 calc P . .
H(43b) H 0.2892 -0.2224 0.5929 0.1692 Uiso 0.50 calc P . .
H(44a) H 0.3881 -0.2416 0.5847 0.1692 Uiso 0.50 calc P . .
H(44b) H 0.4137 -0.2393 0.5467 0.1692 Uiso 0.50 calc P . .
H(45a) H 0.3953 -0.3269 0.4718 0.0882 Uiso 0.50 calc P . .
H(45b) H 0.3421 -0.2895 0.4243 0.1030 Uiso 0.50 calc P . .
H(46) H 0.7275 0.5055 0.4409 0.0649 Uiso 1.00 calc . . .
H(47) H 0.7878 0.5209 0.3295 0.0649 Uiso 1.00 calc . . .
H(48) H 0.3632 0.2236 0.6978 0.1399 Uiso 1.00 calc . . .
H(49) H 0.4579 0.0952 0.6963 0.1399 Uiso 1.00 calc . . .
H(50) H 0.6204 0.5050 0.5858 0.3985 Uiso 1.00 calc . . .
H(51) H 0.5636 0.4572 0.5297 0.3985 Uiso 1.00 calc . . .

loop_
_atom_site_aniso_label
_atom_site_aniso_U_11
_atom_site_aniso_U_22
_atom_site_aniso_U_33
_atom_site_aniso_U_12
_atom_site_aniso_U_13
_atom_site_aniso_U_23
Al(1) 0.0305(4) 0.0316(5) 0.0291(4) -0.0073(4) 0.0020(3) -0.0119(3)
Al(2) 0.0312(5) 0.0314(5) 0.0310(5) -0.0046(4) 0.0019(3) -0.0114(3)
Al(3) 0.0388(5) 0.0377(5) 0.0286(5) -0.0102(5) -0.0010(4) -0.0081(4)
O(1) 0.042(1) 0.036(1) 0.029(1) -0.008(1) 0.0018(9) -0.0088(8)
O(2) 0.046(1) 0.056(2) 0.028(1) -0.010(1) -0.0012(10) -0.015(1)
O(3) 0.061(2) 0.049(2) 0.068(2) -0.021(2) -0.007(2) -0.013(1)
O(4) 0.037(1) 0.035(1) 0.028(1) -0.004(1) 0.0031(8) -0.0132(8)
O(5) 0.057(2) 0.075(2) 0.043(2) 0.034(2) -0.007(1) -0.025(1)
O(6) 0.061(2) 0.060(2) 0.041(1) -0.012(2) 0.007(1) -0.029(1)
O(7) 0.030(1) 0.035(1) 0.044(1) -0.009(1) 0.0017(9) -0.0152(10)
O(8) 0.037(1) 0.039(1) 0.044(1) -0.006(1) -0.0048(10) -0.018(1)
O(9) 0.043(2) 0.050(2) 0.089(2) -0.013(1) -0.002(1) -0.038(2)
O(10) 0.046(2) 0.057(2) 0.093(3) -0.016(2) 0.019(2) -0.048(2)
O(11) 0.037(1) 0.043(1) 0.033(1) -0.015(1) 0.0046(9) -0.0122(9)
O(12) 0.058(2) 0.067(2) 0.038(1) -0.023(2) 0.014(1) -0.020(1)
O(13) 0.058(2) 0.069(2) 0.106(3) -0.033(2) 0.025(2) -0.052(2)
O(14) 0.040(1) 0.038(1) 0.035(1) -0.005(1) 0.0085(9) -0.0146(9)
O(15) 0.048(2) 0.042(1) 0.044(1) -0.003(1) 0.011(1) -0.014(1)
O(16) 0.092(3) 0.056(2) 0.060(2) -0.003(2) 0.015(2) -0.032(2)
O(17) 0.074(2) 0.075(2) 0.056(2) 0.009(2) -0.011(2) -0.010(2)
O(18) 0.046(1) 0.052(2) 0.035(1) -0.010(1) -0.005(1) -0.016(1)
O(19) 0.053(2) 0.069(2) 0.049(2) -0.006(2) -0.018(1) -0.014(1)
O(20a) 0.103(7) 0.078(6) 0.074(5) 0.008(6) -0.009(5) -0.042(4)
O(20b) 0.118(8) 0.070(5) 0.088(7) 0.014(6) -0.028(6) -0.040(5)
O(21) 0.042(1) 0.046(1) 0.029(1) -0.016(1) -0.0053(9) -0.0024(9)
O(22) 0.080(3) 0.162(5) 0.090(3) -0.031(3) 0.008(3) -0.060(4)
O(23) 0.29(1) 0.145(6) 0.200(8) -0.111(7) 0.111(8) -0.124(6)
O(24) 0.68(4) 1.42(7) 0.30(2) -0.87(5) 0.36(2) -0.58(3)
N(1) 0.035(1) 0.040(1) 0.030(1) -0.013(1) 0.0046(10) -0.014(1)
N(2) 0.034(1) 0.035(1) 0.029(1) -0.005(1) 0.0014(10) -0.0133(10)
N(3) 0.037(1) 0.038(1) 0.035(1) -0.010(1) 0.003(1) -0.012(1)
N(4) 0.036(1) 0.034(1) 0.037(1) -0.008(1) 0.004(1) -0.013(1)
N(5) 0.039(1) 0.038(1) 0.031(1) -0.007(1) 0.001(1) -0.010(1)
N(6) 0.045(2) 0.039(2) 0.036(1) -0.003(1) -0.008(1) -0.014(1)
C(1) 0.050(2) 0.049(2) 0.036(2) -0.024(2) 0.006(1) -0.010(1)
C(2) 0.037(2) 0.052(2) 0.033(2) -0.010(2) 0.007(1) -0.013(1)
C(3) 0.031(1) 0.035(2) 0.029(1) -0.002(1) -0.002(1) -0.011(1)
C(4) 0.033(1) 0.032(1) 0.034(1) -0.003(1) -0.001(1) -0.011(1)
C(5) 0.044(2) 0.050(2) 0.043(2) -0.013(2) 0.001(1) -0.020(2)
C(6) 0.037(2) 0.036(2) 0.034(2) 0.006(2) -0.005(1) -0.014(1)
C(7) 0.042(2) 0.042(2) 0.029(1) -0.005(2) 0.002(1) -0.013(1)
C(8) 0.041(2) 0.064(3) 0.040(2) -0.006(2) -0.002(1) -0.027(2)
C(9) 0.033(2) 0.042(2) 0.042(2) -0.006(2) -0.003(1) -0.012(1)
C(10) 0.031(2) 0.049(2) 0.047(2) -0.008(2) 0.002(1) -0.019(2)
C(11) 0.043(2) 0.037(2) 0.048(2) -0.011(2) 0.005(1) -0.025(1)
C(12) 0.042(2) 0.034(2) 0.045(2) -0.009(2) 0.004(1) -0.015(1)
C(13) 0.051(2) 0.034(2) 0.078(3) -0.009(2) -0.001(2) -0.018(2)
C(14) 0.036(2) 0.037(2) 0.033(2) -0.007(1) 0.004(1) -0.012(1)
C(15) 0.037(2) 0.044(2) 0.037(2) -0.008(2) 0.001(1) -0.018(1)
C(16) 0.048(2) 0.053(2) 0.063(3) -0.019(2) 0.012(2) -0.033(2)
C(17) 0.043(2) 0.048(2) 0.040(2) -0.014(2) 0.007(1) -0.015(1)
C(18) 0.044(2) 0.048(2) 0.037(2) -0.005(2) 0.001(1) -0.015(1)
C(19) 0.049(2) 0.041(2) 0.042(2) 0.003(2) -0.001(2) -0.015(1)
C(20) 0.045(2) 0.041(2) 0.041(2) -0.009(2) -0.002(1) -0.014(1)
C(21) 0.063(3) 0.031(2) 0.055(2) 0.004(2) 0.002(2) -0.011(2)
C(22) 0.048(2) 0.050(2) 0.035(2) -0.016(2) -0.007(1) -0.006(1)
C(23) 0.060(3) 0.064(3) 0.048(2) 0.017(2) -0.018(2) -0.025(2)
C(24) 0.26(1) 0.050(3) 0.116(6) 0.062(6) -0.130(8) -0.042(4)

loop_
_atom_type_symbol
_atom_type_description
_atom_type_scat_dispersion_real
_atom_type_scat_dispersion_imag
_atom_type_scat_source
Al Al 0.064 0.051
;International Tables for Crystallography
(1992, Vol. C, Tables 4.2.6.8 and 6.1.1.1)
;
O O 0.011 0.006
;International Tables for Crystallography
(1992, Vol. C, Tables 4.2.6.8 and 6.1.1.1)
;
N N 0.006 0.003
;International Tables for Crystallography
(1992, Vol. C, Tables 4.2.6.8 and 6.1.1.1)
;
C C 0.003 0.002
;International Tables for Crystallography
(1992, Vol. C, Tables 4.2.6.8 and 6.1.1.1)
;
H H 0.000 0.000
;International Tables for Crystallography
(1992, Vol. C, Table 6.1.1.2)
;

loop_
_geom_angle_atom_site_label_1
_geom_angle_atom_site_label_2
_geom_angle_atom_site_label_3
_geom_angle
_geom_angle_site_symmetry_1
_geom_angle_site_symmetry_2
_geom_angle_site_symmetry_3
_geom_angle_publ_flag
O(1) Al(1) O(4) 89.9(1) . . . yes
O(1) Al(1) O(7) 97.6(1) . . . yes
O(1) Al(1) O(7) 96.7(1) . . 2_555 yes
O(1) Al(1) N(1) 82.4(1) . . . yes
O(1) Al(1) N(2) 163.6(1) . . . yes
O(4) Al(1) O(7) 170.0(1) . . . yes
O(4) Al(1) O(7) 94.1(1) . . 2_555 yes
O(4) Al(1) N(1) 91.7(1) . . . yes
O(4) Al(1) N(2) 82.0(1) . . . yes
O(7) Al(1) O(7) 78.4(1) . . 2_555 yes
O(7) Al(1) N(1) 96.0(1) . . . yes
O(7) Al(1) N(2) 92.3(1) . . . yes
O(7) Al(1) N(1) 174.1(1) 2_555 . . yes
O(7) Al(1) N(2) 98.1(1) 2_555 . . yes
N(1) Al(1) N(2) 83.7(1) . . . yes
O(8) Al(2) O(11) 91.5(1) . . . yes
O(8) Al(2) O(14) 97.5(1) . . . yes
O(8) Al(2) O(14) 96.7(1) . . 2_665 yes
O(8) Al(2) N(3) 81.7(1) . . . yes
O(8) Al(2) N(4) 164.2(1) . . . yes
O(11) Al(2) O(14) 169.3(1) . . . yes
O(11) Al(2) O(14) 94.4(1) . . 2_665 yes
O(11) Al(2) N(3) 92.3(1) . . . yes
O(11) Al(2) N(4) 82.1(1) . . . yes
O(14) Al(2) O(14) 78.7(1) . . 2_665 yes
O(14) Al(2) N(3) 94.9(1) . . . yes
O(14) Al(2) N(4) 90.7(1) . . . yes
O(14) Al(2) N(3) 173.2(1) 2_665 . . yes
O(14) Al(2) N(4) 98.1(1) 2_665 . . yes
N(3) Al(2) N(4) 84.1(1) . . . yes
O(15) Al(3) O(18) 89.9(1) . . . yes
O(15) Al(3) O(21) 97.0(1) . . . yes
O(15) Al(3) O(21) 97.1(1) . . 2_556 yes
O(15) Al(3) N(5) 81.3(1) . . . yes
O(15) Al(3) N(6) 161.2(1) . . . yes
O(18) Al(3) O(21) 170.7(1) . . . yes
O(18) Al(3) O(21) 95.0(1) . . 2_556 yes
O(18) Al(3) N(5) 92.0(1) . . . yes
O(18) Al(3) N(6) 81.7(1) . . . yes
O(21) Al(3) O(21) 78.0(1) . . 2_556 yes
O(21) Al(3) N(5) 95.2(1) . . . yes
O(21) Al(3) N(6) 93.4(1) . . . yes
O(21) Al(3) N(5) 172.9(1) 2_556 . . yes
O(21) Al(3) N(6) 100.4(1) 2_556 . . yes
N(5) Al(3) N(6) 82.2(1) . . . yes
Al(1) O(1) C(3) 118.6(2) . . . yes
C(5) O(3) H(11) 100.1 . . . no
Al(1) O(4) C(6) 119.5(2) . . . yes
C(8) O(6) H(15) 115.7 . . . no
Al(1) O(7) Al(1) 101.6(1) . . 2_555 yes
Al(1) O(7) H(1) 140.1 . . . no
Al(1) O(7) H(1) 118.0 2_555 . . no
Al(2) O(8) C(11) 118.2(2) . . . yes
C(13) O(10) H(26) 107.6 . . . no
Al(2) O(11) C(14) 119.9(2) . . . yes
C(16) O(13) H(30) 94.9 . . . no
Al(2) O(14) Al(2) 101.3(1) . . 2_665 yes
Al(2) O(14) H(16) 120.8 . . . no
Al(2) O(14) H(16) 130.5 2_665 . . no
Al(3) O(15) C(19) 117.4(3) . . . yes
C(21) O(17) H(41) 109.1 . . . no
Al(3) O(18) C(22) 120.4(2) . . . yes
C(24) O(20a) H(45a) 94.5 . . . no
C(24) O(20b) H(45b) 115.7 . . . no
Al(3) O(21) Al(3) 102.0(1) . . 2_556 yes
Al(3) O(21) H(31) 126.4 . . . no
Al(3) O(21) H(31) 127.0 2_556 . . no
H(46) O(22) H(47) 116.7 . . . no
H(48) O(23) H(49) 119.7 . . . no
H(50) O(24) H(51) 79.5 . . . no
Al(1) N(1) C(1) 109.6(2) . . . yes
Al(1) N(1) C(4) 105.3(2) . . . yes
Al(1) N(1) H(2) 108.6 . . . no
C(1) N(1) C(4) 117.3(3) . . . yes
C(1) N(1) H(2) 107.7 . . . no
C(4) N(1) H(2) 108.1 . . . no
Al(1) N(2) C(2) 107.3(2) . . . yes
Al(1) N(2) C(7) 109.4(2) . . . yes
Al(1) N(2) H(7) 108.9 . . . no
C(2) N(2) C(7) 112.7(3) . . . yes
C(2) N(2) H(7) 110.0 . . . no
C(7) N(2) H(7) 108.4 . . . no
Al(2) N(3) C(9) 108.7(2) . . . yes
Al(2) N(3) C(12) 107.0(2) . . . yes
Al(2) N(3) H(17) 108.8 . . . no
C(9) N(3) C(12) 116.1(3) . . . yes
C(9) N(3) H(17) 108.0 . . . no
C(12) N(3) H(17) 108.1 . . . no
Al(2) N(4) C(10) 106.8(2) . . . yes
Al(2) N(4) C(15) 108.2(2) . . . yes
Al(2) N(4) H(22) 109.3 . . . no
C(10) N(4) C(15) 114.1(3) . . . yes
C(10) N(4) H(22) 109.7 . . . no
C(15) N(4) H(22) 108.7 . . . no
Al(3) N(5) C(17) 111.0(2) . . . yes
Al(3) N(5) C(20) 108.7(2) . . . yes
Al(3) N(5) H(32) 107.5 . . . no
C(17) N(5) C(20) 115.1(3) . . . yes
C(17) N(5) H(32) 107.7 . . . no
C(20) N(5) H(32) 106.6 . . . no
Al(3) N(6) C(18) 108.4(2) . . . yes
Al(3) N(6) C(23) 108.1(2) . . . yes
Al(3) N(6) H(37) 109.5 . . . no
C(18) N(6) C(23) 112.6(3) . . . yes
C(18) N(6) H(37) 109.5 . . . no
C(23) N(6) H(37) 108.6 . . . no
N(1) C(1) C(2) 106.7(3) . . . yes
N(1) C(1) H(3) 110.3 . . . no
N(1) C(1) H(4) 109.2 . . . no
C(2) C(1) H(3) 111.6 . . . no
C(2) C(1) H(4) 110.3 . . . no
H(3) C(1) H(4) 108.8 . . . no
N(2) C(2) C(1) 109.1(3) . . . yes
N(2) C(2) H(5) 108.6 . . . no
N(2) C(2) H(6) 110.9 . . . no
C(1) C(2) H(5) 109.1 . . . no
C(1) C(2) H(6) 111.1 . . . no
H(5) C(2) H(6) 107.9 . . . no
O(1) C(3) O(2) 124.5(3) . . . yes
O(1) C(3) C(4) 114.6(3) . . . yes
O(2) C(3) C(4) 120.8(3) . . . yes
N(1) C(4) C(3) 106.3(3) . . . yes
N(1) C(4) C(5) 116.2(3) . . . yes
N(1) C(4) H(8) 106.5 . . . no
C(3) C(4) C(5) 112.6(3) . . . yes
C(3) C(4) H(8) 107.6 . . . no
C(5) C(4) H(8) 107.2 . . . no
O(3) C(5) C(4) 109.4(3) . . . yes
O(3) C(5) H(9) 109.9 . . . no
O(3) C(5) H(10) 109.8 . . . no
C(4) C(5) H(9) 109.3 . . . no
C(4) C(5) H(10) 109.9 . . . no
H(9) C(5) H(10) 108.5 . . . no
O(4) C(6) O(5) 125.5(3) . . . yes
O(4) C(6) C(7) 116.5(3) . . . yes
O(5) C(6) C(7) 118.0(3) . . . yes
N(2) C(7) C(6) 109.5(3) . . . yes
N(2) C(7) C(8) 111.2(3) . . . yes
N(2) C(7) H(12) 109.0 . . . no
C(6) C(7) C(8) 108.2(3) . . . yes
C(6) C(7) H(12) 110.0 . . . no
C(8) C(7) H(12) 108.9 . . . no
O(6) C(8) C(7) 111.6(3) . . . yes
O(6) C(8) H(13) 107.5 . . . no
O(6) C(8) H(14) 109.9 . . . no
C(7) C(8) H(13) 107.7 . . . no
C(7) C(8) H(14) 109.2 . . . no
H(13) C(8) H(14) 110.9 . . . no
N(3) C(9) C(10) 106.5(3) . . . yes
N(3) C(9) H(18) 110.0 . . . no
N(3) C(9) H(19) 111.1 . . . no
C(10) C(9) H(18) 109.5 . . . no
C(10) C(9) H(19) 111.3 . . . no
H(18) C(9) H(19) 108.5 . . . no
N(4) C(10) C(9) 109.6(3) . . . yes
N(4) C(10) H(20) 109.3 . . . no
N(4) C(10) H(21) 109.0 . . . no
C(9) C(10) H(20) 109.9 . . . no
C(9) C(10) H(21) 109.6 . . . no
H(20) C(10) H(21) 109.5 . . . no
O(8) C(11) O(9) 124.3(4) . . . yes
O(8) C(11) C(12) 115.1(3) . . . yes
O(9) C(11) C(12) 120.6(3) . . . yes
N(3) C(12) C(11) 107.3(3) . . . yes
N(3) C(12) C(13) 113.9(3) . . . yes
N(3) C(12) H(23) 108.0 . . . no
C(11) C(12) C(13) 112.4(3) . . . yes
C(11) C(12) H(23) 107.4 . . . no
C(13) C(12) H(23) 107.6 . . . no
O(10) C(13) C(12) 110.1(4) . . . yes
O(10) C(13) H(24) 109.1 . . . no
O(10) C(13) H(25) 110.9 . . . no
C(12) C(13) H(24) 108.2 . . . no
C(12) C(13) H(25) 110.0 . . . no
H(24) C(13) H(25) 108.4 . . . no
O(11) C(14) O(12) 124.4(3) . . . yes
O(11) C(14) C(15) 115.7(3) . . . yes
O(12) C(14) C(15) 119.8(3) . . . yes
N(4) C(15) C(14) 109.8(3) . . . yes
N(4) C(15) C(16) 112.1(3) . . . yes
N(4) C(15) H(27) 107.7 . . . no
C(14) C(15) C(16) 111.0(3) . . . yes
C(14) C(15) H(27) 108.6 . . . no
C(16) C(15) H(27) 107.5 . . . no
O(13) C(16) C(15) 109.5(3) . . . yes
O(13) C(16) H(28) 109.4 . . . no
O(13) C(16) H(29) 110.0 . . . no
C(15) C(16) H(28) 109.9 . . . no
C(15) C(16) H(29) 110.6 . . . no
H(28) C(16) H(29) 107.4 . . . no
N(5) C(17) C(18) 105.8(3) . . . yes
N(5) C(17) H(33) 111.8 . . . no
N(5) C(17) H(34) 110.8 . . . no
C(18) C(17) H(33) 110.8 . . . no
C(18) C(17) H(34) 108.4 . . . no
H(33) C(17) H(34) 109.1 . . . no
N(6) C(18) C(17) 108.8(3) . . . yes
N(6) C(18) H(35) 109.6 . . . no
N(6) C(18) H(36) 111.5 . . . no
C(17) C(18) H(35) 107.6 . . . no
C(17) C(18) H(36) 110.4 . . . no
H(35) C(18) H(36) 108.9 . . . no
O(15) C(19) O(16) 123.2(4) . . . yes
O(15) C(19) C(20) 115.4(3) . . . yes
O(16) C(19) C(20) 121.3(4) . . . yes
N(5) C(20) C(19) 108.0(3) . . . yes
N(5) C(20) C(21) 112.6(3) . . . yes
N(5) C(20) H(38) 107.9 . . . no
C(19) C(20) C(21) 111.8(3) . . . yes
C(19) C(20) H(38) 107.0 . . . no
C(21) C(20) H(38) 109.3 . . . no
O(17) C(21) C(20) 110.6(4) . . . yes
O(17) C(21) H(39) 111.7 . . . no
O(17) C(21) H(40) 109.0 . . . no
C(20) C(21) H(39) 109.7 . . . no
C(20) C(21) H(40) 108.6 . . . no
H(39) C(21) H(40) 107.1 . . . no
O(18) C(22) O(19) 123.7(4) . . . yes
O(18) C(22) C(23) 115.3(3) . . . yes
O(19) C(22) C(23) 120.9(4) . . . yes
N(6) C(23) C(22) 111.0(4) . . . yes
N(6) C(23) C(24) 110.8(5) . . . yes
N(6) C(23) H(42) 107.6 . . . no
C(22) C(23) C(24) 111.7(4) . . . yes
C(22) C(23) H(42) 106.9 . . . no
C(24) C(23) H(42) 108.6 . . . no
O(20a) C(24) C(23) 95.5(7) . . . yes
O(20a) C(24) H(43a) 113.5 . . . no
O(20a) C(24) H(44a) 108.5 . . . no
C(23) C(24) H(43a) 115.0 . . . no
C(23) C(24) H(44a) 110.2 . . . no
H(43a) C(24) H(44a) 112.8 . . . no
O(20b) C(24) C(23) 123.2(6) . . . yes
O(20b) C(24) H(43b) 108.9 . . . no
O(20b) C(24) H(44b) 104.3 . . . no
C(23) C(24) H(43b) 107.6 . . . no
C(23) C(24) H(44b) 102.6 . . . no
H(43b) C(24) H(44b) 109.4 . . . no

loop_
_geom_bond_atom_site_label_1
_geom_bond_atom_site_label_2
_geom_bond_distance
_geom_bond_site_symmetry_1
_geom_bond_site_symmetry_2
_geom_bond_publ_flag
Al(1) O(1) 1.860(2) . . yes
Al(1) O(4) 1.909(3) . . yes
Al(1) O(7) 1.858(3) . . yes
Al(1) O(7) 1.842(2) . 2_555 yes
Al(1) N(1) 2.050(3) . . yes
Al(1) N(2) 2.062(3) . . yes
Al(2) O(8) 1.878(3) . . yes
Al(2) O(11) 1.874(3) . . yes
Al(2) O(14) 1.849(3) . . yes
Al(2) O(14) 1.822(3) . 2_665 yes
Al(2) N(3) 2.039(3) . . yes
Al(2) N(4) 2.085(3) . . yes
Al(3) O(15) 1.885(3) . . yes
Al(3) O(18) 1.884(3) . . yes
Al(3) O(21) 1.866(3) . . yes
Al(3) O(21) 1.853(3) . 2_556 yes
Al(3) N(5) 2.038(3) . . yes
Al(3) N(6) 2.090(4) . . yes
O(1) C(3) 1.285(4) . . yes
O(2) C(3) 1.228(4) . . yes
O(3) C(5) 1.408(5) . . yes
O(3) H(11) 1.120 . . no
O(4) C(6) 1.281(4) . . yes
O(5) C(6) 1.235(5) . . yes
O(6) C(8) 1.422(5) . . yes
O(6) H(15) 1.088 . . no
O(7) H(1) 1.129 . . no
O(8) C(11) 1.282(4) . . yes
O(9) C(11) 1.234(4) . . yes
O(10) C(13) 1.417(6) . . yes
O(10) H(26) 1.155 . . no
O(11) C(14) 1.299(4) . . yes
O(12) C(14) 1.220(4) . . yes
O(13) C(16) 1.422(5) . . yes
O(13) H(30) 1.038 . . no
O(14) H(16) 0.870 . . no
O(15) C(19) 1.289(5) . . yes
O(16) C(19) 1.210(5) . . yes
O(17) C(21) 1.419(6) . . yes
O(17) H(41) 1.143 . . no
O(18) C(22) 1.298(5) . . yes
O(19) C(22) 1.223(5) . . yes
O(20a) C(24) 1.62(1) . . yes
O(20a) H(45a) 0.980 . . no
O(20b) C(24) 1.38(1) . . yes
O(20b) H(45b) 1.103 . . no
O(21) H(31) 1.042 . . no
O(22) H(46) 1.051 . . no
O(22) H(47) 0.964 . . no
O(23) H(48) 1.037 . . no
O(23) H(49) 0.988 . . no
O(24) H(50) 1.138 . . no
O(24) H(51) 0.957 . . no
N(1) C(1) 1.472(5) . . yes
N(1) C(4) 1.480(4) . . yes
N(1) H(2) 0.966 . . no
N(2) C(2) 1.483(4) . . yes
N(2) C(7) 1.482(5) . . yes
N(2) H(7) 0.961 . . no
N(3) C(9) 1.485(4) . . yes
N(3) C(12) 1.479(4) . . yes
N(3) H(17) 0.956 . . no
N(4) C(10) 1.482(5) . . yes
N(4) C(15) 1.490(4) . . yes
N(4) H(22) 0.954 . . no
N(5) C(17) 1.479(5) . . yes
N(5) C(20) 1.475(5) . . yes
N(5) H(32) 0.947 . . no
N(6) C(18) 1.476(5) . . yes
N(6) C(23) 1.476(5) . . yes
N(6) H(37) 0.964 . . no
C(1) C(2) 1.520(5) . . yes
C(1) H(3) 0.954 . . no
C(1) H(4) 0.954 . . no
C(2) H(5) 0.977 . . no
C(2) H(6) 0.941 . . no
C(3) C(4) 1.544(4) . . yes
C(4) C(5) 1.508(5) . . yes
C(4) H(8) 0.960 . . no
C(5) H(9) 0.958 . . no
C(5) H(10) 0.954 . . no
C(6) C(7) 1.518(5) . . yes
C(7) C(8) 1.533(5) . . yes
C(7) H(12) 0.950 . . no
C(8) H(13) 0.953 . . no
C(8) H(14) 0.928 . . no
C(9) C(10) 1.521(6) . . yes
C(9) H(18) 0.970 . . no
C(9) H(19) 0.942 . . no
C(10) H(20) 0.947 . . no
C(10) H(21) 0.951 . . no
C(11) C(12) 1.545(6) . . yes
C(12) C(13) 1.513(6) . . yes
C(12) H(23) 0.952 . . no
C(13) H(24) 0.967 . . no
C(13) H(25) 0.946 . . no
C(14) C(15) 1.521(5) . . yes
C(15) C(16) 1.515(6) . . yes
C(15) H(27) 0.950 . . no
C(16) H(28) 0.966 . . no
C(16) H(29) 0.957 . . no
C(17) C(18) 1.519(6) . . yes
C(17) H(33) 0.941 . . no
C(17) H(34) 0.961 . . no
C(18) H(35) 0.969 . . no
C(18) H(36) 0.938 . . no
C(19) C(20) 1.536(6) . . yes
C(20) C(21) 1.538(6) . . yes
C(20) H(38) 0.951 . . no
C(21) H(39) 0.959 . . no
C(21) H(40) 0.970 . . no
C(22) C(23) 1.503(6) . . yes
C(23) C(24) 1.516(9) . . yes
C(23) H(42) 0.981 . . no
C(24) H(43a) 0.893 . . no
C(24) H(44a) 0.968 . . no
C(24) H(43b) 0.902 . . no
C(24) H(44b) 0.997 . . no
Al(1) Al(1) 2.868(2) . 2_555 yes
Al(2) Al(2) 2.838(2) . 2_665 yes
Al(3) Al(3) 2.890(2) . 2_556 yes

loop_
_geom_contact_atom_site_label_1
_geom_contact_atom_site_label_2
_geom_contact_distance
_geom_contact_site_symmetry_1
_geom_contact_site_symmetry_2
_geom_contact_publ_flag
Al(1) Al(1) 2.868(2) . 2_555 ?
Al(2) Al(2) 2.838(2) . 2_665 ?
Al(3) Al(3) 2.890(2) . 2_556 ?
